data_7118495
loop_
_publ_author_name
'Ramakrishna, Isai'
'Sahoo, Harekrishna'
'Baidya, Mahiuddin'

_publ_section_title
;
 Br\/onsted acid mediated N-O bond cleavage for \a-amination of ketones
 through the aromatic nitroso aldol reaction.
;
_journal_issue 15
_journal_name_full 'Chemical communications (Cambridge, England)'
_journal_page_first 3215
_journal_page_last 3218
_journal_paper_doi 10.1039/c5cc10102f
_journal_volume 52
_journal_year 2016
_chemical_formula_moiety 'C18 H19 N O3 '
_chemical_formula_sum 'C18 H19 N O3'
_chemical_formula_weight 297.34
_space_group_crystal_system monoclinic
_space_group_IT_number 14
_space_group_name_Hall '-P 2yn'
_space_group_name_H-M_alt 'P 1 21/n 1'
_symmetry_space_group_name_Hall '-P 2yn'
_symmetry_space_group_name_H-M 'P 1 21/n 1'
_atom_sites_solution_hydrogens mixed
_audit_creation_method SHELXL-2014/7
_audit_update_record
;
2015-12-05 deposited with the CCDC.
2016-01-18 downloaded from the CCDC.
;
_cell_angle_alpha 90
_cell_angle_beta 91.9684(13)
_cell_angle_gamma 90
_cell_formula_units_Z 4
_cell_length_a 9.6614(2)
_cell_length_b 9.0050(2)
_cell_length_c 18.1004(4)
_cell_measurement_reflns_used 6003
_cell_measurement_temperature 296(2)
_cell_measurement_theta_max 27.04
_cell_measurement_theta_min 2.26
_cell_volume 1573.82(6)
_computing_cell_refinement 'Bruker SAINT'
_computing_data_collection 'Bruker APEX2'
_computing_data_reduction 'Bruker SAINT'
_computing_molecular_graphics 'Bruker SHELXTL'
_computing_publication_material 'Bruker SHELXTL'
_computing_structure_refinement 'SHELXL-2014/7 (Sheldrick, 2014)'
_computing_structure_solution 'SHELXS-97 (Sheldrick 2008)'
_diffrn_ambient_temperature 296(2)
_diffrn_measured_fraction_theta_full 0.999
_diffrn_measured_fraction_theta_max 0.996
_diffrn_measurement_device_type 'Bruker APEX-II CCD'
_diffrn_measurement_method '\f and \w scans'
_diffrn_radiation_type MoK\a
_diffrn_radiation_wavelength 0.71073
_diffrn_reflns_av_R_equivalents 0.0196
_diffrn_reflns_av_unetI/netI 0.0185
_diffrn_reflns_laue_measured_fraction_full 0.999
_diffrn_reflns_laue_measured_fraction_max 0.996
_diffrn_reflns_limit_h_max 12
_diffrn_reflns_limit_h_min -12
_diffrn_reflns_limit_k_max 11
_diffrn_reflns_limit_k_min -11
_diffrn_reflns_limit_l_max 23
_diffrn_reflns_limit_l_min -17
_diffrn_reflns_number 12074
_diffrn_reflns_point_group_measured_fraction_full 0.999
_diffrn_reflns_point_group_measured_fraction_max 0.996
_diffrn_reflns_theta_full 25.242
_diffrn_reflns_theta_max 27.150
_diffrn_reflns_theta_min 2.252
_exptl_absorpt_coefficient_mu 0.085
_exptl_absorpt_correction_T_max 0.986
_exptl_absorpt_correction_T_min 0.976
_exptl_absorpt_correction_type multi-scan
_exptl_absorpt_process_details 'SADABS V2014/5(Bruker AXS.Inc)'
_exptl_crystal_colour yellow
_exptl_crystal_density_diffrn 1.255
_exptl_crystal_description Rectangular
_exptl_crystal_F_000 632
_exptl_crystal_size_max 0.280
_exptl_crystal_size_mid 0.220
_exptl_crystal_size_min 0.160
_refine_diff_density_max 0.185
_refine_diff_density_min -0.144
_refine_diff_density_rms 0.031
_refine_ls_extinction_coef 0.0107(17)
_refine_ls_extinction_expression Fc^*^=kFc[1+0.001xFc^2^\l^3^/sin(2\q)]^-1/4^
_refine_ls_extinction_method 'SHELXL-2014/7 (Sheldrick 2014'
_refine_ls_goodness_of_fit_ref 1.046
_refine_ls_hydrogen_treatment mixed
_refine_ls_matrix_type full
_refine_ls_number_parameters 207
_refine_ls_number_reflns 3472
_refine_ls_number_restraints 0
_refine_ls_restrained_S_all 1.046
_refine_ls_R_factor_all 0.0559
_refine_ls_R_factor_gt 0.0408
_refine_ls_shift/su_max 0.001
_refine_ls_shift/su_mean 0.000
_refine_ls_structure_factor_coef Fsqd
_refine_ls_weighting_details 'w=1/[\s^2^(Fo^2^)+(0.0538P)^2^+0.3270P] where P=(Fo^2^+2Fc^2^)/3'
_refine_ls_weighting_scheme calc
_refine_ls_wR_factor_gt 0.1077
_refine_ls_wR_factor_ref 0.1188
_reflns_Friedel_coverage 0.000
_reflns_number_gt 2667
_reflns_number_total 3472
_reflns_threshold_expression 'I > 2\s(I)'
_cod_data_source_file c5cc10102f2.cif
_cod_data_source_block 276
_cod_depositor_comments 'Adding full bibliography for 7118495--7118498.cif.'
_cod_database_code 7118495
_shelx_shelxl_version_number 2014/7
_shelx_space_group_comment
; 
The symmetry employed for this shelxl refinement is uniquely defined 
by the following loop, which should always be used as a source of 
symmetry information in preference to the above space-group names. 
They are only intended as comments. 
;
_shelx_estimated_absorpt_t_min 0.976
_shelx_estimated_absorpt_t_max 0.986

loop_
_space_group_symop_operation_xyz
'x, y, z'
'-x+1/2, y+1/2, -z+1/2'
'-x, -y, -z'
'x-1/2, -y-1/2, z-1/2'

loop_
_atom_site_label
_atom_site_type_symbol
_atom_site_fract_x
_atom_site_fract_y
_atom_site_fract_z
_atom_site_U_iso_or_equiv
_atom_site_adp_type
_atom_site_occupancy
_atom_site_site_symmetry_order
_atom_site_calc_flag
_atom_site_refinement_flags_posn
_atom_site_refinement_flags_adp
C1 C 0.5859(2) 0.8233(3) 0.56777(9) 0.0847(6) Uani 1 1 d . .
H1A H 0.5062 0.7816 0.5424 0.127 Uiso 1 1 calc R U
H1B H 0.6685 0.7853 0.5466 0.127 Uiso 1 1 calc R U
H1C H 0.5839 0.9295 0.5630 0.127 Uiso 1 1 calc R U
C2 C 0.58447(17) 0.78199(18) 0.64826(8) 0.0557(4) Uani 1 1 d . .
C3 C 0.48745(18) 0.84299(18) 0.69306(8) 0.0565(4) Uani 1 1 d . .
H3 H 0.4254 0.9128 0.6736 0.068 Uiso 1 1 calc R U
C4 C 0.48036(16) 0.80275(17) 0.76638(8) 0.0503(4) Uani 1 1 d . .
H4 H 0.4144 0.8466 0.7956 0.060 Uiso 1 1 calc R U
C5 C 0.57067(13) 0.69728(15) 0.79719(7) 0.0402(3) Uani 1 1 d . .
C6 C 0.66992(15) 0.63693(17) 0.75241(8) 0.0523(4) Uani 1 1 d . .
H6 H 0.7322 0.5670 0.7716 0.063 Uiso 1 1 calc R U
C7 C 0.67668(17) 0.6804(2) 0.67912(9) 0.0622(4) Uani 1 1 d . .
H7 H 0.7448 0.6402 0.6501 0.075 Uiso 1 1 calc R U
C8 C 0.55964(13) 0.64308(14) 0.87439(7) 0.0402(3) Uani 1 1 d . .
C9 C 0.44189(13) 0.70396(14) 0.92048(7) 0.0397(3) Uani 1 1 d . .
H9 H 0.4265 0.8083 0.9071 0.048 Uiso 1 1 calc R U
C10 C 0.31047(14) 0.61678(17) 0.90044(8) 0.0485(3) Uani 1 1 d . .
H10A H 0.3191 0.5175 0.9193 0.073 Uiso 1 1 calc R U
H10B H 0.2972 0.6136 0.8477 0.073 Uiso 1 1 calc R U
H10C H 0.2324 0.6644 0.9217 0.073 Uiso 1 1 calc R U
C11 C 0.56861(14) 0.78093(14) 1.03513(7) 0.0395(3) Uani 1 1 d . .
C12 C 0.58238(15) 0.77427(15) 1.11262(7) 0.0433(3) Uani 1 1 d . .
H12 H 0.5254 0.7113 1.1387 0.052 Uiso 1 1 calc R U
C13 C 0.67907(15) 0.85968(15) 1.15024(7) 0.0442(3) Uani 1 1 d . .
H13 H 0.6856 0.8546 1.2016 0.053 Uiso 1 1 calc R U
C14 C 0.76763(14) 0.95371(14) 1.11316(7) 0.0420(3) Uani 1 1 d . .
C15 C 0.75518(15) 0.95959(15) 1.03645(8) 0.0468(3) Uani 1 1 d . .
H15 H 0.8144 1.0205 1.0106 0.056 Uiso 1 1 calc R U
C16 C 0.65664(16) 0.87672(15) 0.99795(7) 0.0469(3) Uani 1 1 d . .
H16 H 0.6486 0.8846 0.9468 0.056 Uiso 1 1 calc R U
C17 C 0.86656(15) 1.04664(15) 1.15626(8) 0.0470(3) Uani 1 1 d . .
C18 C 1.05518(19) 1.2124(2) 1.15059(12) 0.0760(5) Uani 1 1 d . .
H18A H 1.0052 1.2858 1.1774 0.114 Uiso 1 1 calc R U
H18B H 1.1113 1.2606 1.1150 0.114 Uiso 1 1 calc R U
H18C H 1.1134 1.1565 1.1844 0.114 Uiso 1 1 calc R U
N1 N 0.47061(13) 0.69554(13) 0.99901(6) 0.0463(3) Uani 1 1 d . .
O1 O 0.63845(11) 0.54955(12) 0.90004(6) 0.0577(3) Uani 1 1 d . .
O2 O 0.86532(12) 1.06470(13) 1.22229(6) 0.0653(3) Uani 1 1 d . .
O3 O 0.95885(11) 1.11413(12) 1.11318(6) 0.0601(3) Uani 1 1 d . .
H1N H 0.4304(16) 0.6245(18) 1.0247(9) 0.051(4) Uiso 1 1 d . .

loop_
_atom_site_aniso_label
_atom_site_aniso_U_11
_atom_site_aniso_U_22
_atom_site_aniso_U_33
_atom_site_aniso_U_23
_atom_site_aniso_U_13
_atom_site_aniso_U_12
C1 0.1105(16) 0.1015(15) 0.0431(9) -0.0017(9) 0.0146(10) -0.0317(13)
C2 0.0630(10) 0.0614(9) 0.0431(8) -0.0048(7) 0.0068(7) -0.0231(8)
C3 0.0660(10) 0.0594(9) 0.0443(8) 0.0082(7) 0.0016(7) -0.0028(8)
C4 0.0547(9) 0.0546(8) 0.0418(8) 0.0029(6) 0.0068(6) 0.0053(7)
C5 0.0377(7) 0.0437(7) 0.0391(7) -0.0045(5) 0.0023(5) -0.0066(6)
C6 0.0428(8) 0.0586(9) 0.0559(9) -0.0089(7) 0.0057(6) -0.0025(7)
C7 0.0556(9) 0.0780(11) 0.0541(9) -0.0191(8) 0.0205(7) -0.0130(8)
C8 0.0377(7) 0.0411(7) 0.0415(7) 0.0007(5) -0.0021(5) -0.0037(6)
C9 0.0439(7) 0.0415(7) 0.0336(6) 0.0016(5) -0.0002(5) 0.0009(6)
C10 0.0410(7) 0.0601(9) 0.0443(8) -0.0021(6) 0.0002(6) -0.0009(6)
C11 0.0446(7) 0.0381(6) 0.0359(7) 0.0008(5) 0.0007(5) 0.0022(5)
C12 0.0508(8) 0.0436(7) 0.0358(7) 0.0035(5) 0.0054(6) -0.0003(6)
C13 0.0531(8) 0.0467(7) 0.0327(6) -0.0009(5) -0.0012(6) 0.0062(6)
C14 0.0450(7) 0.0378(6) 0.0429(7) -0.0023(5) -0.0043(6) 0.0053(6)
C15 0.0534(8) 0.0431(7) 0.0439(8) 0.0033(6) 0.0024(6) -0.0061(6)
C16 0.0591(9) 0.0488(7) 0.0327(7) 0.0033(6) 0.0007(6) -0.0069(7)
C17 0.0447(8) 0.0423(7) 0.0535(9) -0.0040(6) -0.0064(6) 0.0079(6)
C18 0.0588(10) 0.0667(11) 0.1011(15) -0.0102(10) -0.0150(10) -0.0154(9)
N1 0.0562(7) 0.0481(6) 0.0344(6) 0.0048(5) -0.0002(5) -0.0117(6)
O1 0.0508(6) 0.0602(6) 0.0623(7) 0.0146(5) 0.0034(5) 0.0129(5)
O2 0.0688(7) 0.0741(7) 0.0524(7) -0.0169(5) -0.0088(5) -0.0034(6)
O3 0.0534(6) 0.0601(6) 0.0663(7) -0.0038(5) -0.0074(5) -0.0107(5)

loop_
_atom_type_symbol
_atom_type_description
_atom_type_scat_dispersion_real
_atom_type_scat_dispersion_imag
_atom_type_scat_source
C C 0.0033 0.0016 'International Tables Vol C Tables 4.2.6.8 and 6.1.1.4'
H H 0.0000 0.0000 'International Tables Vol C Tables 4.2.6.8 and 6.1.1.4'
N N 0.0061 0.0033 'International Tables Vol C Tables 4.2.6.8 and 6.1.1.4'
O O 0.0106 0.0060 'International Tables Vol C Tables 4.2.6.8 and 6.1.1.4'

loop_
_geom_angle_atom_site_label_1
_geom_angle_atom_site_label_2
_geom_angle_atom_site_label_3
_geom_angle
C2 C1 H1A 109.5
C2 C1 H1B 109.5
H1A C1 H1B 109.5
C2 C1 H1C 109.5
H1A C1 H1C 109.5
H1B C1 H1C 109.5
C3 C2 C7 117.98(14)
C3 C2 C1 120.10(17)
C7 C2 C1 121.90(17)
C2 C3 C4 121.32(15)
C2 C3 H3 119.3
C4 C3 H3 119.3
C3 C4 C5 120.86(14)
C3 C4 H4 119.6
C5 C4 H4 119.6
C6 C5 C4 117.98(13)
C6 C5 C8 119.57(13)
C4 C5 C8 122.39(12)
C7 C6 C5 120.30(15)
C7 C6 H6 119.9
C5 C6 H6 119.9
C2 C7 C6 121.52(15)
C2 C7 H7 119.2
C6 C7 H7 119.2
O1 C8 C5 121.43(13)
O1 C8 C9 120.38(12)
C5 C8 C9 118.15(11)
N1 C9 C10 109.75(11)
N1 C9 C8 113.33(11)
C10 C9 C8 108.26(10)
N1 C9 H9 108.5
C10 C9 H9 108.5
C8 C9 H9 108.5
C9 C10 H10A 109.5
C9 C10 H10B 109.5
H10A C10 H10B 109.5
C9 C10 H10C 109.5
H10A C10 H10C 109.5
H10B C10 H10C 109.5
N1 C11 C16 122.57(12)
N1 C11 C12 119.54(12)
C16 C11 C12 117.89(12)
C13 C12 C11 120.70(13)
C13 C12 H12 119.7
C11 C12 H12 119.6
C12 C13 C14 121.38(12)
C12 C13 H13 119.3
C14 C13 H13 119.3
C15 C14 C13 118.09(12)
C15 C14 C17 122.63(13)
C13 C14 C17 119.24(12)
C16 C15 C14 121.21(13)
C16 C15 H15 119.4
C14 C15 H15 119.4
C15 C16 C11 120.71(12)
C15 C16 H16 119.6
C11 C16 H16 119.6
O2 C17 O3 122.75(13)
O2 C17 C14 124.93(15)
O3 C17 C14 112.30(12)
O3 C18 H18A 109.5
O3 C18 H18B 109.5
H18A C18 H18B 109.5
O3 C18 H18C 109.5
H18A C18 H18C 109.5
H18B C18 H18C 109.5
C11 N1 C9 123.26(11)
C11 N1 H1N 117.6(10)
C9 N1 H1N 118.7(10)
C17 O3 C18 115.80(14)

loop_
_geom_bond_atom_site_label_1
_geom_bond_atom_site_label_2
_geom_bond_distance
C1 C2 1.504(2)
C1 H1A 0.9600
C1 H1B 0.9600
C1 H1C 0.9600
C2 C3 1.375(2)
C2 C7 1.382(2)
C3 C4 1.380(2)
C3 H3 0.9300
C4 C5 1.3932(19)
C4 H4 0.9300
C5 C6 1.387(2)
C5 C8 1.4875(18)
C6 C7 1.387(2)
C6 H6 0.9300
C7 H7 0.9300
C8 O1 1.2167(15)
C8 C9 1.5348(19)
C9 N1 1.4410(16)
C9 C10 1.5258(18)
C9 H9 0.9800
C10 H10A 0.9600
C10 H10B 0.9600
C10 H10C 0.9600
C11 N1 1.3684(17)
C11 C16 1.3999(19)
C11 C12 1.4056(17)
C12 C13 1.3727(19)
C12 H12 0.9300
C13 C14 1.392(2)
C13 H13 0.9300
C14 C15 1.3907(19)
C14 C17 1.4735(19)
C15 C16 1.3796(19)
C15 H15 0.9300
C16 H16 0.9300
C17 O2 1.2067(17)
C17 O3 1.3492(19)
C18 O3 1.4370(18)
C18 H18A 0.9600
C18 H18B 0.9600
C18 H18C 0.9600
N1 H1N 0.888(16)

loop_
_geom_torsion_atom_site_label_1
_geom_torsion_atom_site_label_2
_geom_torsion_atom_site_label_3
_geom_torsion_atom_site_label_4
_geom_torsion
C7 C2 C3 C4 -1.0(2)
C1 C2 C3 C4 177.46(15)
C2 C3 C4 C5 -0.8(2)
C3 C4 C5 C6 1.6(2)
C3 C4 C5 C8 -175.47(13)
C4 C5 C6 C7 -0.6(2)
C8 C5 C6 C7 176.48(13)
C3 C2 C7 C6 1.9(2)
C1 C2 C7 C6 -176.49(15)
C5 C6 C7 C2 -1.1(2)
C6 C5 C8 O1 2.08(19)
C4 C5 C8 O1 179.08(13)
C6 C5 C8 C9 -175.56(12)
C4 C5 C8 C9 1.44(18)
O1 C8 C9 N1 26.34(17)
C5 C8 C9 N1 -155.99(11)
O1 C8 C9 C10 -95.66(14)
C5 C8 C9 C10 82.01(14)
N1 C11 C12 C13 -179.46(12)
C16 C11 C12 C13 0.2(2)
C11 C12 C13 C14 -0.9(2)
C12 C13 C14 C15 0.3(2)
C12 C13 C14 C17 178.05(12)
C13 C14 C15 C16 1.0(2)
C17 C14 C15 C16 -176.63(13)
C14 C15 C16 C11 -1.8(2)
N1 C11 C16 C15 -179.23(13)
C12 C11 C16 C15 1.1(2)
C15 C14 C17 O2 166.60(14)
C13 C14 C17 O2 -11.0(2)
C15 C14 C17 O3 -11.81(18)
C13 C14 C17 O3 170.56(12)
C16 C11 N1 C9 -4.7(2)
C12 C11 N1 C9 174.94(12)
C10 C9 N1 C11 -169.46(12)
C8 C9 N1 C11 69.37(16)
O2 C17 O3 C18 -1.2(2)
C14 C17 O3 C18 177.23(12)
